data_7251629
loop_
_publ_author_name
'Kuz'mina, Lyudmila G.'
'Vedernikov, Artem I.'
'Sazonov, Sergey K.'
'Aleksandrova, Nadezhda A.'
'Alfimov, Michael V.'
'Gromov, Sergey P.'

_publ_section_title
;
 Study of the influence of anion nature on crystal packing features and
 feasibility of [2 + 2] photocycloaddition reaction in protonated forms of
 dimethoxystyrylheterocycles
;
_journal_issue 16
_journal_name_full CrystEngComm
_journal_page_first 2560
_journal_page_last 2577
_journal_paper_doi 10.1039/D5CE01173F
_journal_volume 28
_journal_year 2026
_chemical_formula_moiety '1.49(C17 H16 N O2 S), 0.255(C34 H32 N2 O4 S2), 2(C7 H7 O3 S)'
_chemical_formula_sum 'C24 H23 N O5 S2'
_chemical_formula_weight 469.55
_chemical_name_systematic
'2-[(E)-2-(3,4-dimethoxyphenyl)vinyl]-1,3-benzothiazol-3-ium 4-methylbenzenesulfonate / 2,2'-[2-c,4-t-bis(3,4-dimethoxyphenyl)cyclobutane-1-r,3-t-diyl]bis-1,3-benzothiazol-3-ium bis(4-methylbenzenesulfonate)'
_space_group_crystal_system monoclinic
_space_group_IT_number 14
_space_group_name_Hall '-P 2ybc'
_space_group_name_H-M_alt 'P 1 21/c 1'
_atom_sites_solution_hydrogens mixed
_audit_creation_method SHELXL-2014/7
_audit_update_record
;
2025-10-10 deposited with the CCDC.	2026-02-16 downloaded from the CCDC.
;
_cell_angle_alpha 90
_cell_angle_beta 98.064(3)
_cell_angle_gamma 90
_cell_formula_units_Z 8
_cell_length_a 7.1640(7)
_cell_length_b 26.078(3)
_cell_length_c 23.533(2)
_cell_measurement_reflns_used 3635
_cell_measurement_temperature 150(2)
_cell_measurement_theta_max 25.977
_cell_measurement_theta_min 2.345
_cell_volume 4353.0(8)
_computing_structure_refinement 'SHELXL-2014/7 (Sheldrick, 2014)'
_diffrn_ambient_temperature 150(2)
_diffrn_measured_fraction_theta_full 0.999
_diffrn_measured_fraction_theta_max 0.994
_diffrn_measurement_device_type 'D8 Venture'
_diffrn_measurement_method /W
_diffrn_radiation_type MoK\a
_diffrn_radiation_wavelength 0.71073
_diffrn_reflns_av_R_equivalents 0.1519
_diffrn_reflns_av_unetI/netI 0.1156
_diffrn_reflns_Laue_measured_fraction_full 0.999
_diffrn_reflns_Laue_measured_fraction_max 0.994
_diffrn_reflns_limit_h_max 8
_diffrn_reflns_limit_h_min -8
_diffrn_reflns_limit_k_max 32
_diffrn_reflns_limit_k_min -32
_diffrn_reflns_limit_l_max 29
_diffrn_reflns_limit_l_min -29
_diffrn_reflns_number 51484
_diffrn_reflns_point_group_measured_fraction_full 0.999
_diffrn_reflns_point_group_measured_fraction_max 0.994
_diffrn_reflns_theta_full 25.242
_diffrn_reflns_theta_max 26.436
_diffrn_reflns_theta_min 1.915
_exptl_absorpt_coefficient_mu 0.282
_exptl_absorpt_correction_T_max 0.9705
_exptl_absorpt_correction_T_min 0.7696
_exptl_absorpt_correction_type multi-scan
_exptl_absorpt_process_details SADABS
_exptl_crystal_colour orange
_exptl_crystal_density_diffrn 1.433
_exptl_crystal_description needle
_exptl_crystal_F_000 1968
_exptl_crystal_size_max 0.120
_exptl_crystal_size_mid 0.030
_exptl_crystal_size_min 0.010
_refine_diff_density_max 0.364
_refine_diff_density_min -0.451
_refine_diff_density_rms 0.071
_refine_ls_extinction_coef 0.0015(2)
_refine_ls_extinction_expression Fc^*^=kFc[1+0.001xFc^2^\l^3^/sin(2\q)]^-1/4^
_refine_ls_extinction_method 'SHELXL-2014/7 (Sheldrick 2014'
_refine_ls_goodness_of_fit_ref 1.024
_refine_ls_hydrogen_treatment mixed
_refine_ls_matrix_type full
_refine_ls_number_parameters 768
_refine_ls_number_reflns 8887
_refine_ls_number_restraints 203
_refine_ls_restrained_S_all 1.021
_refine_ls_R_factor_all 0.1567
_refine_ls_R_factor_gt 0.0709
_refine_ls_shift/su_max 0.000
_refine_ls_shift/su_mean 0.000
_refine_ls_structure_factor_coef Fsqd
_refine_ls_weighting_details 'w=1/[\s^2^(Fo^2^)+(0.0539P)^2^+3.3905P] where P=(Fo^2^+2Fc^2^)/3'
_refine_ls_weighting_scheme calc
_refine_ls_wR_factor_gt 0.1338
_refine_ls_wR_factor_ref 0.1682
_reflns_Friedel_coverage 0.000
_reflns_number_gt 4686
_reflns_number_total 8887
_reflns_threshold_expression 'I > 2\s(I)'
_cod_data_source_file d5ce01173f2.cif
_cod_data_source_block ir
_cod_depositor_comments 'Adding full bibliography for 7251618--7251632.cif.'
_cod_original_sg_symbol_H-M 'P 21/c'
_cod_database_code 7251629
_shelx_shelxl_version_number 2014/7
_shelx_space_group_comment
;
The symmetry employed for this shelxl refinement is uniquely defined
by the following loop, which should always be used as a source of
symmetry information in preference to the above space-group names.
They are only intended as comments.
;
_shelx_estimated_absorpt_t_min 0.967
_shelx_estimated_absorpt_t_max 0.997

loop_
_space_group_symop_operation_xyz
'x, y, z'
'-x, y+1/2, -z+1/2'
'-x, -y, -z'
'x, -y-1/2, z-1/2'

loop_
_atom_site_label
_atom_site_type_symbol
_atom_site_fract_x
_atom_site_fract_y
_atom_site_fract_z
_atom_site_U_iso_or_equiv
_atom_site_adp_type
_atom_site_occupancy
_atom_site_site_symmetry_order
_atom_site_calc_flag
_atom_site_refinement_flags_posn
_atom_site_refinement_flags_adp
_atom_site_refinement_flags_occupancy
_atom_site_disorder_assembly
_atom_site_disorder_group
S1 S 0.14523(15) 0.46365(4) 0.60761(4) 0.0306(3) Uani 1 1 d . . . . .
O1 O 0.4285(4) 0.68390(11) 0.35500(11) 0.0343(7) Uani 1 1 d . . . . .
O2 O 0.3878(4) 0.70825(11) 0.45912(12) 0.0396(8) Uani 1 1 d . . . . .
N1 N 0.1829(5) 0.39547(14) 0.53373(15) 0.0279(8) Uani 1 1 d . . . . .
H1 H 0.192(6) 0.3801(16) 0.5020(19) 0.043(14) Uiso 1 1 d . . . . .
C1 C 0.1102(5) 0.40074(16) 0.62600(17) 0.0287(10) Uani 1 1 d . . . . .
C2 C 0.0606(6) 0.38048(19) 0.67682(19) 0.0390(11) Uani 1 1 d . . . . .
H2A H 0.0420 0.4021 0.7080 0.047 Uiso 1 1 calc R U . . .
C3 C 0.0394(6) 0.32805(19) 0.6801(2) 0.0413(12) Uani 1 1 d . . . . .
H3A H 0.0037 0.3136 0.7140 0.050 Uiso 1 1 calc R U . . .
C4 C 0.0692(6) 0.29555(19) 0.6349(2) 0.0426(12) Uani 1 1 d . . . . .
H4A H 0.0555 0.2595 0.6388 0.051 Uiso 1 1 calc R U . . .
C5 C 0.1184(6) 0.31527(17) 0.5845(2) 0.0372(11) Uani 1 1 d . . . . .
H5A H 0.1396 0.2934 0.5538 0.045 Uiso 1 1 calc R U . . .
C6 C 0.1357(5) 0.36813(16) 0.58044(17) 0.0273(10) Uani 1 1 d . . . . .
C7 C 0.1942(5) 0.44555(16) 0.54098(16) 0.0271(10) Uani 1 1 d . . . . .
C8 C 0.2450(5) 0.47995(16) 0.49815(17) 0.0273(10) Uani 1 1 d . . . . .
H8A H 0.2648 0.4663 0.4621 0.033 Uiso 1 1 calc R U . . .
C9 C 0.2658(5) 0.53044(16) 0.50678(17) 0.0276(10) Uani 1 1 d . . . . .
H9A H 0.2461 0.5429 0.5434 0.033 Uiso 1 1 calc R U . . .
C10 C 0.3152(5) 0.56807(16) 0.46605(16) 0.0263(10) Uani 1 1 d . . . . .
C11 C 0.3458(5) 0.55542(17) 0.41091(17) 0.0304(10) Uani 1 1 d . . . . .
H11A H 0.3406 0.5205 0.3992 0.036 Uiso 1 1 calc R U . . .
C12 C 0.3840(5) 0.59321(16) 0.37265(17) 0.0281(10) Uani 1 1 d . . . . .
H12A H 0.4026 0.5841 0.3348 0.034 Uiso 1 1 calc R U . . .
C13 C 0.3950(6) 0.64403(16) 0.38936(17) 0.0293(10) Uani 1 1 d . . . . .
C14 C 0.3699(6) 0.65705(16) 0.44602(17) 0.0281(10) Uani 1 1 d . . . . .
C15 C 0.3290(5) 0.61951(16) 0.48320(17) 0.0290(10) Uani 1 1 d . . . . .
H15A H 0.3097 0.6285 0.5211 0.035 Uiso 1 1 calc R U . . .
C16 C 0.4526(6) 0.67139(18) 0.29671(17) 0.0387(11) Uani 1 1 d . . . . .
H16A H 0.4810 0.7027 0.2765 0.058 Uiso 1 1 calc R U . . .
H16B H 0.3362 0.6560 0.2771 0.058 Uiso 1 1 calc R U . . .
H16C H 0.5567 0.6470 0.2970 0.058 Uiso 1 1 calc R U . . .
C17 C 0.3707(8) 0.72184(18) 0.51713(19) 0.0497(14) Uani 1 1 d . . . . .
H17A H 0.3913 0.7588 0.5224 0.075 Uiso 1 1 calc R U . . .
H17B H 0.4648 0.7030 0.5434 0.075 Uiso 1 1 calc R U . . .
H17C H 0.2441 0.7130 0.5253 0.075 Uiso 1 1 calc R U . . .
S2 S 0.2941(4) 0.6018(2) 0.97506(9) 0.0544(11) Uani 0.731(8) 1 d D . P A 1
O3 O 0.2592(15) 0.3142(3) 1.1586(4) 0.040(2) Uani 0.731(8) 1 d D . P A 1
O4 O 0.194(2) 0.3092(4) 1.0486(4) 0.057(3) Uani 0.731(8) 1 d D . P A 1
N2 N 0.1920(11) 0.5469(3) 0.8879(3) 0.0373(18) Uani 0.731(8) 1 d D . P A 1
H2 H 0.1583 0.5198 0.8667 0.045 Uiso 0.731(8) 1 calc R U P A 1
C1' C 0.2850(12) 0.6289(2) 0.90686(19) 0.0336(18) Uani 0.731(8) 1 d DG . P A 1
C2' C 0.3183(11) 0.6793(2) 0.8919(3) 0.053(3) Uani 0.731(8) 1 d G U P A 1
H2'A H 0.3599 0.7037 0.9209 0.064 Uiso 0.731(8) 1 calc R U P A 1
C3' C 0.2905(13) 0.69395(19) 0.8345(4) 0.055(3) Uani 0.731(8) 1 d G . P A 1
H3'A H 0.3132 0.7284 0.8243 0.066 Uiso 0.731(8) 1 calc R U P A 1
C4' C 0.2295(14) 0.6582(3) 0.7922(2) 0.049(3) Uani 0.731(8) 1 d G . P A 1
H4'A H 0.2105 0.6682 0.7530 0.058 Uiso 0.731(8) 1 calc R U P A 1
C5' C 0.1963(15) 0.6078(3) 0.8071(2) 0.035(2) Uani 0.731(8) 1 d G . P A 1
H5'A H 0.1546 0.5834 0.7782 0.042 Uiso 0.731(8) 1 calc R U P A 1
C6' C 0.2240(15) 0.59314(17) 0.8645(2) 0.0289(17) Uani 0.731(8) 1 d DG . P A 1
C7' C 0.2143(13) 0.5451(3) 0.9439(4) 0.048(2) Uani 0.731(8) 1 d D . P A 1
C8' C 0.234(2) 0.5026(5) 0.9796(6) 0.028(4) Uani 0.292(3) 1 d D U P A 1
H8'A H 0.2247 0.4706 0.9601 0.034 Uiso 0.292(3) 1 calc R U P A 1
C9' C 0.264(2) 0.4989(5) 1.0375(5) 0.025(4) Uani 0.292(3) 1 d D U P A 1
H9'A H 0.3128 0.5276 1.0597 0.031 Uiso 0.292(3) 1 calc R U P A 1
C8A C 0.1092(17) 0.4983(4) 0.9698(4) 0.033(3) Uani 0.438(5) 1 d D U P A 3
H8AA H 0.127(13) 0.4648(15) 0.955(4) 0.040 Uiso 0.438(5) 1 d D U P A 3
C9A C 0.1211(16) 0.4956(4) 1.0364(4) 0.035(3) Uani 0.438(5) 1 d D U P A 3
H9AA H 0.162(14) 0.5304(13) 1.038(4) 0.042 Uiso 0.438(5) 1 d D U P A 3
C10' C 0.2217(11) 0.4504(2) 1.0668(3) 0.042(2) Uani 0.731(8) 1 d DG . P A 1
C11' C 0.2651(10) 0.4523(2) 1.1262(3) 0.039(2) Uani 0.731(8) 1 d G . P A 1
H11B H 0.2858 0.4844 1.1451 0.047 Uiso 0.731(8) 1 calc R U P A 1
C12' C 0.2782(14) 0.4071(3) 1.1580(2) 0.036(2) Uani 0.731(8) 1 d G . P A 1
H12C H 0.3079 0.4084 1.1986 0.043 Uiso 0.731(8) 1 calc R U P A 1
C13' C 0.2480(18) 0.3602(2) 1.1304(3) 0.031(3) Uani 0.731(8) 1 d DG . P A 1
C14' C 0.2046(18) 0.3583(2) 1.0710(3) 0.045(4) Uani 0.731(8) 1 d DG . P A 1
C15' C 0.1914(14) 0.4034(3) 1.0392(2) 0.036(2) Uani 0.731(8) 1 d G . P A 1
H15B H 0.1618 0.4021 0.9986 0.044 Uiso 0.731(8) 1 calc R U P A 1
C16' C 0.284(2) 0.3150(5) 1.2202(4) 0.042(3) Uani 0.731(8) 1 d D . P A 1
H16D H 0.2937 0.2798 1.2348 0.062 Uiso 0.731(8) 1 calc R U P A 1
H16E H 0.1760 0.3320 1.2333 0.062 Uiso 0.731(8) 1 calc R U P A 1
H16F H 0.3998 0.3337 1.2344 0.062 Uiso 0.731(8) 1 calc R U P A 1
C17' C 0.173(2) 0.3048(7) 0.9873(5) 0.060(4) Uani 0.731(8) 1 d D . P A 1
H17D H 0.1764 0.2686 0.9766 0.089 Uiso 0.731(8) 1 calc R U P A 1
H17E H 0.2754 0.3232 0.9727 0.089 Uiso 0.731(8) 1 calc R U P A 1
H17F H 0.0515 0.3197 0.9707 0.089 Uiso 0.731(8) 1 calc R U P A 1
S2' S 0.3159(9) 0.6330(4) 0.9759(3) 0.0453(19) Uani 0.269(8) 1 d D U P A 2
O3' O 0.205(4) 0.3239(9) 1.1573(11) 0.042(7) Uani 0.269(8) 1 d D U P A 2
O4' O 0.134(5) 0.3083(10) 1.0448(13) 0.048(8) Uani 0.269(8) 1 d D U P A 2
N2' N 0.231(4) 0.5576(7) 0.9094(8) 0.047(7) Uani 0.269(8) 1 d D U P A 2
H2' H 0.2024 0.5267 0.8956 0.056 Uiso 0.269(8) 1 calc R U P A 2
C1" C 0.283(4) 0.6473(8) 0.9042(5) 0.0336(18) Uani 0.269(8) 1 d DG U P A 2
C2" C 0.289(3) 0.6919(6) 0.8721(7) 0.035(6) Uani 0.269(8) 1 d G U P A 2
H2"A H 0.3197 0.7236 0.8909 0.042 Uiso 0.269(8) 1 calc R U P A 2
C3" C 0.250(3) 0.6899(7) 0.8126(7) 0.054(8) Uani 0.269(8) 1 d G U P A 2
H3"A H 0.2543 0.7204 0.7907 0.065 Uiso 0.269(8) 1 calc R U P A 2
C4" C 0.205(4) 0.6434(10) 0.7852(6) 0.033(6) Uani 0.269(8) 1 d G U P A 2
H4"A H 0.1784 0.6421 0.7445 0.039 Uiso 0.269(8) 1 calc R U P A 2
C5" C 0.199(5) 0.5989(7) 0.8173(10) 0.042(8) Uani 0.269(8) 1 d G U P A 2
H5"A H 0.1680 0.5671 0.7986 0.050 Uiso 0.269(8) 1 calc R U P A 2
C6" C 0.238(5) 0.6008(6) 0.8768(10) 0.0289(17) Uani 0.269(8) 1 d DG U P A 2
C7" C 0.271(4) 0.5685(8) 0.9630(9) 0.048(7) Uani 0.269(8) 1 d D U P A 2
C8" C 0.271(4) 0.5362(8) 1.0129(10) 0.056(8) Uani 0.202(6) 1 d D U P A 2
H8"A H 0.2944 0.5506 1.0503 0.067 Uiso 0.202(6) 1 calc R U P A 2
C9" C 0.236(4) 0.4862(8) 1.0063(11) 0.041(7) Uani 0.202(6) 1 d D U P A 2
H9"A H 0.1957 0.4766 0.9676 0.049 Uiso 0.202(6) 1 calc R U P A 2
C8B C 0.396(12) 0.531(3) 1.010(3) 0.05(2) Uani 0.067(2) 1 d D U P A 3
H8BA H 0.34(3) 0.525(9) 1.044(7) 0.058 Uiso 0.067(2) 1 d D U P A 3
C9B C 0.386(8) 0.474(2) 0.997(2) 0.021(13) Uani 0.067(2) 1 d D U P A 3
H9BA H 0.33(5) 0.460(10) 0.961(6) 0.025 Uiso 0.067(2) 1 d D U P A 3
C10" C 0.248(4) 0.4436(6) 1.0457(7) 0.061(8) Uani 0.269(8) 1 d DG U P A 2
C11" C 0.289(3) 0.4533(6) 1.1042(8) 0.036(6) Uani 0.269(8) 1 d G U P A 2
H11C H 0.3176 0.4872 1.1174 0.043 Uiso 0.269(8) 1 calc R U P A 2
C12" C 0.288(4) 0.4134(9) 1.1433(6) 0.032(6) Uani 0.269(8) 1 d G U P A 2
H12D H 0.3157 0.4201 1.1833 0.039 Uiso 0.269(8) 1 calc R U P A 2
C13" C 0.246(6) 0.3638(8) 1.1239(9) 0.055(13) Uani 0.269(8) 1 d DG U P A 2
C14" C 0.205(5) 0.3541(6) 1.0654(10) 0.025(8) Uani 0.269(8) 1 d DG U P A 2
C15" C 0.206(4) 0.3940(8) 1.0263(7) 0.035(7) Uani 0.269(8) 1 d G U P A 2
H15C H 0.1784 0.3874 0.9863 0.042 Uiso 0.269(8) 1 calc R U P A 2
C16" C 0.248(6) 0.3287(15) 1.2181(10) 0.040(10) Uani 0.269(8) 1 d D U P A 2
H16G H 0.1800 0.3024 1.2366 0.060 Uiso 0.269(8) 1 calc R U P A 2
H16H H 0.2101 0.3627 1.2298 0.060 Uiso 0.269(8) 1 calc R U P A 2
H16I H 0.3841 0.3243 1.2295 0.060 Uiso 0.269(8) 1 calc R U P A 2
C17" C 0.105(5) 0.3023(16) 0.9834(13) 0.040(8) Uani 0.269(8) 1 d D U P A 2
H17G H 0.0742 0.2664 0.9737 0.060 Uiso 0.269(8) 1 calc R U P A 2
H17H H 0.2196 0.3121 0.9679 0.060 Uiso 0.269(8) 1 calc R U P A 2
H17I H 0.0001 0.3243 0.9667 0.060 Uiso 0.269(8) 1 calc R U P A 2
S3 S 0.07654(16) 0.36687(5) 0.38411(5) 0.0350(3) Uani 1 1 d . . . . .
O11 O 0.2061(4) 0.34810(11) 0.43423(12) 0.0396(8) Uani 1 1 d . . . . .
O12 O -0.0768(4) 0.39714(12) 0.40087(13) 0.0463(9) Uani 1 1 d . . . . .
O13 O 0.0195(4) 0.32642(12) 0.34333(13) 0.0475(9) Uani 1 1 d . . . . .
C1T C 0.2131(6) 0.40999(16) 0.34849(17) 0.0311(10) Uani 1 1 d . . . . .
C2T C 0.4076(6) 0.40509(18) 0.35294(18) 0.0365(11) Uani 1 1 d . . . . .
H2TA H 0.4709 0.3794 0.3770 0.044 Uiso 1 1 calc R U . . .
C3T C 0.5096(6) 0.43773(18) 0.32229(18) 0.0380(11) Uani 1 1 d . . . . .
H3TA H 0.6425 0.4339 0.3254 0.046 Uiso 1 1 calc R U . . .
C4T C 0.4200(6) 0.47605(18) 0.28699(17) 0.0360(11) Uani 1 1 d . . . . .
C5T C 0.2263(6) 0.48105(17) 0.28359(18) 0.0353(11) Uani 1 1 d . . . . .
H5TA H 0.1633 0.5072 0.2601 0.042 Uiso 1 1 calc R U . . .
C6T C 0.1227(6) 0.44866(17) 0.31381(17) 0.0351(11) Uani 1 1 d . . . . .
H6TA H -0.0100 0.4527 0.3110 0.042 Uiso 1 1 calc R U . . .
C7T C 0.5330(7) 0.51089(19) 0.25287(19) 0.0477(13) Uani 1 1 d . . . . .
H7TA H 0.4581 0.5413 0.2404 0.071 Uiso 1 1 calc R U . . .
H7TB H 0.5644 0.4924 0.2192 0.071 Uiso 1 1 calc R U . . .
H7TC H 0.6493 0.5214 0.2770 0.071 Uiso 1 1 calc R U . . .
S4 S 0.02654(19) 0.41497(6) 0.84224(5) 0.0511(4) Uani 1 1 d . . . . .
O21 O 0.1182(5) 0.46331(14) 0.83328(17) 0.0700(12) Uani 1 1 d . . . . .
O22 O -0.1165(5) 0.40172(16) 0.79414(14) 0.0719(12) Uani 1 1 d . . . . .
O23 O -0.0416(5) 0.41181(14) 0.89736(13) 0.0567(10) Uani 1 1 d . . . . .
C8T C 0.2073(6) 0.36831(18) 0.84433(18) 0.0382(11) Uani 1 1 d . . . . .
C9T C 0.3942(7) 0.3810(2) 0.8510(2) 0.0455(12) Uani 1 1 d . . . . .
H9TA H 0.4312 0.4159 0.8550 0.055 Uiso 1 1 calc R U . . .
C10T C 0.5294(7) 0.3432(2) 0.8518(2) 0.0484(13) Uani 1 1 d . . . . .
H10A H 0.6587 0.3526 0.8559 0.058 Uiso 1 1 calc R U . . .
C11T C 0.4806(8) 0.2916(2) 0.84682(19) 0.0462(13) Uani 1 1 d . . . . .
C12T C 0.2907(8) 0.2792(2) 0.84168(19) 0.0484(13) Uani 1 1 d . . . . .
H12B H 0.2537 0.2442 0.8395 0.058 Uiso 1 1 calc R U . . .
C13T C 0.1541(7) 0.3170(2) 0.83971(19) 0.0468(13) Uani 1 1 d . . . . .
H13A H 0.0245 0.3080 0.8352 0.056 Uiso 1 1 calc R U . . .
C14T C 0.6320(8) 0.2515(2) 0.8448(2) 0.0659(17) Uani 1 1 d . . . . .
H14A H 0.5796 0.2174 0.8504 0.099 Uiso 1 1 calc R U . . .
H14B H 0.7370 0.2582 0.8753 0.099 Uiso 1 1 calc R U . . .
H14C H 0.6775 0.2528 0.8075 0.099 Uiso 1 1 calc R U . . .

loop_
_atom_site_aniso_label
_atom_site_aniso_U_11
_atom_site_aniso_U_22
_atom_site_aniso_U_33
_atom_site_aniso_U_23
_atom_site_aniso_U_13
_atom_site_aniso_U_12
S1 0.0295(6) 0.0393(7) 0.0226(5) -0.0008(5) 0.0023(4) 0.0008(5)
O1 0.0397(19) 0.0366(18) 0.0263(16) 0.0071(14) 0.0041(14) -0.0014(15)
O2 0.061(2) 0.0324(18) 0.0248(16) -0.0016(14) 0.0025(15) -0.0006(16)
N1 0.029(2) 0.034(2) 0.0193(19) -0.0004(17) -0.0009(15) -0.0003(17)
C1 0.021(2) 0.040(3) 0.024(2) 0.0042(19) -0.0006(17) 0.001(2)
C2 0.028(3) 0.058(3) 0.030(3) 0.004(2) 0.001(2) 0.002(2)
C3 0.030(3) 0.053(3) 0.040(3) 0.019(2) 0.004(2) 0.000(2)
C4 0.029(3) 0.040(3) 0.057(3) 0.014(3) -0.001(2) -0.002(2)
C5 0.031(3) 0.037(3) 0.041(3) 0.003(2) -0.003(2) 0.002(2)
C6 0.020(2) 0.034(3) 0.026(2) 0.0077(19) -0.0032(17) 0.0042(19)
C7 0.022(2) 0.035(3) 0.024(2) -0.0023(19) -0.0001(18) 0.0053(19)
C8 0.023(2) 0.038(3) 0.020(2) -0.0005(19) 0.0000(17) 0.001(2)
C9 0.021(2) 0.038(3) 0.024(2) -0.0016(19) 0.0030(17) -0.0001(19)
C10 0.023(2) 0.033(3) 0.023(2) 0.0019(18) -0.0003(17) 0.0045(19)
C11 0.025(2) 0.040(3) 0.026(2) 0.003(2) 0.0001(18) 0.005(2)
C12 0.023(2) 0.038(3) 0.022(2) -0.0010(19) 0.0012(17) 0.004(2)
C13 0.025(2) 0.036(3) 0.025(2) 0.003(2) -0.0001(18) 0.000(2)
C14 0.028(2) 0.027(2) 0.028(2) 0.0010(19) -0.0035(18) 0.0051(19)
C15 0.029(2) 0.036(3) 0.021(2) -0.0017(19) -0.0027(18) 0.004(2)
C16 0.040(3) 0.053(3) 0.025(2) 0.008(2) 0.007(2) 0.003(2)
C17 0.076(4) 0.040(3) 0.032(3) -0.011(2) 0.004(3) 0.000(3)
S2 0.0441(14) 0.080(3) 0.0365(11) -0.0140(16) -0.0045(9) 0.0120(18)
O3 0.058(6) 0.045(4) 0.017(3) 0.002(3) 0.001(3) -0.011(4)
O4 0.093(10) 0.055(5) 0.020(3) -0.005(3) -0.004(4) -0.023(4)
N2 0.040(4) 0.039(4) 0.033(4) 0.001(3) 0.002(3) 0.001(3)
C1' 0.027(3) 0.033(5) 0.042(3) -0.012(3) 0.008(2) -0.008(4)
C2' 0.049(5) 0.059(6) 0.056(5) -0.024(5) 0.018(4) -0.016(5)
C3' 0.064(7) 0.043(5) 0.066(8) 0.005(5) 0.034(6) -0.005(4)
C4' 0.052(6) 0.040(7) 0.057(6) 0.000(5) 0.022(5) -0.006(5)
C5' 0.032(5) 0.049(6) 0.025(4) 0.001(4) 0.001(3) 0.001(4)
C6' 0.022(3) 0.037(3) 0.025(4) -0.012(3) -0.005(3) -0.005(3)
C7' 0.053(5) 0.051(6) 0.039(5) -0.010(4) 0.007(4) 0.013(4)
C8' 0.019(7) 0.023(7) 0.040(8) -0.014(6) -0.004(7) -0.001(6)
C9' 0.020(7) 0.036(8) 0.017(6) -0.012(6) -0.010(6) 0.003(6)
C8A 0.035(6) 0.039(6) 0.025(5) 0.006(4) 0.003(5) 0.003(5)
C9A 0.032(6) 0.048(6) 0.026(5) 0.001(5) 0.005(4) 0.002(5)
C10' 0.057(6) 0.037(4) 0.032(5) 0.000(3) 0.002(4) 0.019(4)
C11' 0.043(5) 0.052(6) 0.022(4) -0.004(4) 0.006(4) 0.006(4)
C12' 0.025(4) 0.052(6) 0.030(4) 0.003(4) 0.006(4) 0.002(4)
C13' 0.032(5) 0.044(6) 0.019(4) -0.003(3) 0.007(3) -0.010(4)
C14' 0.041(7) 0.055(7) 0.039(7) -0.004(5) 0.005(5) -0.009(6)
C15' 0.026(4) 0.053(6) 0.030(4) -0.006(4) 0.003(4) 0.005(4)
C16' 0.040(7) 0.063(9) 0.020(4) -0.006(4) -0.003(4) 0.014(6)
C17' 0.074(11) 0.080(8) 0.021(5) -0.007(4) -0.006(6) -0.006(7)
S2' 0.044(3) 0.047(5) 0.042(3) 0.000(3) -0.007(2) -0.004(3)
O3' 0.046(11) 0.051(10) 0.029(9) -0.005(7) 0.010(7) 0.004(7)
O4' 0.059(12) 0.046(10) 0.035(10) -0.006(7) -0.004(7) -0.021(7)
N2' 0.046(10) 0.043(10) 0.052(11) -0.011(8) 0.012(9) -0.002(7)
C1" 0.027(3) 0.033(5) 0.042(3) -0.012(3) 0.008(2) -0.008(4)
C2" 0.035(9) 0.026(8) 0.044(10) 0.014(8) 0.007(8) -0.012(7)
C3" 0.051(11) 0.064(12) 0.047(11) -0.010(8) 0.004(8) -0.006(8)
C4" 0.034(9) 0.032(10) 0.035(9) -0.006(7) 0.009(7) -0.003(8)
C5" 0.042(11) 0.025(9) 0.059(11) -0.001(8) 0.008(9) -0.001(8)
C6" 0.022(3) 0.037(3) 0.025(4) -0.012(3) -0.005(3) -0.005(3)
C7" 0.055(10) 0.054(10) 0.033(10) 0.016(8) 0.005(8) 0.002(9)
C8" 0.051(11) 0.066(12) 0.055(11) -0.016(9) 0.019(9) 0.012(9)
C9" 0.040(11) 0.049(11) 0.037(11) 0.015(9) 0.012(9) 0.002(8)
C8B 0.05(2) 0.05(2) 0.05(2) -0.002(10) 0.004(10) -0.001(10)
C9B 0.021(15) 0.021(16) 0.019(15) -0.003(10) 0.003(10) 0.001(10)
C10" 0.061(11) 0.064(12) 0.053(11) 0.000(9) -0.009(8) 0.001(9)
C11" 0.047(10) 0.032(9) 0.028(10) 0.009(7) 0.007(8) 0.011(7)
C12" 0.030(10) 0.039(10) 0.027(8) 0.003(8) 0.003(7) -0.003(8)
C13" 0.053(16) 0.055(15) 0.057(15) 0.008(9) 0.006(9) 0.004(10)
C14" 0.034(12) 0.028(11) 0.012(9) 0.002(8) 0.006(8) 0.007(9)
C15" 0.029(10) 0.034(9) 0.043(9) 0.002(7) 0.004(8) 0.001(8)
C16" 0.027(15) 0.041(15) 0.051(15) 0.012(10) 0.003(10) 0.006(13)
C17" 0.043(16) 0.051(14) 0.022(11) 0.003(9) -0.013(10) -0.021(11)
S3 0.0323(6) 0.0446(7) 0.0277(6) -0.0062(5) 0.0029(5) 0.0011(6)
O11 0.0422(19) 0.047(2) 0.0275(17) 0.0003(14) -0.0011(14) 0.0072(16)
O12 0.0347(19) 0.061(2) 0.046(2) 0.0016(16) 0.0145(15) 0.0152(17)
O13 0.054(2) 0.051(2) 0.0372(19) -0.0164(16) 0.0044(16) -0.0115(17)
C1T 0.031(3) 0.040(3) 0.022(2) -0.0118(19) 0.0004(18) 0.002(2)
C2T 0.033(3) 0.047(3) 0.028(2) -0.006(2) 0.000(2) 0.005(2)
C3T 0.029(3) 0.056(3) 0.028(2) -0.010(2) -0.001(2) -0.001(2)
C4T 0.035(3) 0.051(3) 0.021(2) -0.007(2) 0.002(2) -0.006(2)
C5T 0.034(3) 0.045(3) 0.024(2) -0.001(2) -0.004(2) 0.007(2)
C6T 0.030(3) 0.049(3) 0.024(2) -0.010(2) -0.0038(19) 0.005(2)
C7T 0.050(3) 0.060(3) 0.033(3) -0.002(2) 0.006(2) -0.005(3)
S4 0.0466(8) 0.0759(11) 0.0313(7) 0.0101(7) 0.0075(6) 0.0096(7)
O21 0.070(3) 0.058(2) 0.088(3) 0.020(2) 0.032(2) 0.009(2)
O22 0.052(2) 0.128(4) 0.032(2) 0.000(2) -0.0087(17) 0.021(2)
O23 0.050(2) 0.092(3) 0.0290(18) 0.0014(18) 0.0092(16) 0.007(2)
C8T 0.038(3) 0.050(3) 0.026(2) 0.008(2) 0.003(2) -0.002(2)
C9T 0.045(3) 0.046(3) 0.046(3) 0.006(2) 0.007(2) -0.006(3)
C10T 0.035(3) 0.067(4) 0.043(3) 0.009(3) 0.003(2) -0.002(3)
C11T 0.058(4) 0.054(3) 0.027(3) 0.010(2) 0.006(2) 0.006(3)
C12T 0.069(4) 0.050(3) 0.027(3) 0.000(2) 0.009(3) -0.013(3)
C13T 0.044(3) 0.067(4) 0.029(3) -0.001(2) 0.004(2) -0.016(3)
C14T 0.084(4) 0.075(4) 0.041(3) 0.015(3) 0.017(3) 0.026(4)

loop_
_atom_type_symbol
_atom_type_description
_atom_type_scat_dispersion_real
_atom_type_scat_dispersion_imag
_atom_type_scat_source
C C 0.0033 0.0016 'International Tables Vol C Tables 4.2.6.8 and 6.1.1.4'
H H 0.0000 0.0000 'International Tables Vol C Tables 4.2.6.8 and 6.1.1.4'
N N 0.0061 0.0033 'International Tables Vol C Tables 4.2.6.8 and 6.1.1.4'
O O 0.0106 0.0060 'International Tables Vol C Tables 4.2.6.8 and 6.1.1.4'
S S 0.1246 0.1234 'International Tables Vol C Tables 4.2.6.8 and 6.1.1.4'

loop_
_geom_angle_atom_site_label_1
_geom_angle_atom_site_label_2
_geom_angle_atom_site_label_3
_geom_angle
_geom_angle_site_symmetry_1
_geom_angle_site_symmetry_3
_geom_angle_publ_flag
C7 S1 C1 91.3(2) . . ?
C13 O1 C16 116.6(3) . . ?
C14 O2 C17 115.9(3) . . ?
C7 N1 C6 115.0(4) . . ?
C2 C1 C6 120.1(4) . . ?
C2 C1 S1 129.6(4) . . ?
C6 C1 S1 110.3(3) . . ?
C3 C2 C1 117.8(4) . . ?
C2 C3 C4 121.8(4) . . ?
C5 C4 C3 120.7(4) . . ?
C4 C5 C6 117.7(4) . . ?
C5 C6 N1 126.7(4) . . ?
C5 C6 C1 121.8(4) . . ?
N1 C6 C1 111.5(4) . . ?
N1 C7 C8 123.1(4) . . ?
N1 C7 S1 111.9(3) . . ?
C8 C7 S1 125.0(3) . . ?
C9 C8 C7 122.9(4) . . ?
C8 C9 C10 126.7(4) . . ?
C11 C10 C15 118.9(4) . . ?
C11 C10 C9 122.9(4) . . ?
C15 C10 C9 118.1(4) . . ?
C10 C11 C12 120.7(4) . . ?
C13 C12 C11 120.3(4) . . ?
O1 C13 C12 124.9(4) . . ?
O1 C13 C14 115.8(4) . . ?
C12 C13 C14 119.3(4) . . ?
C15 C14 O2 124.9(4) . . ?
C15 C14 C13 119.9(4) . . ?
O2 C14 C13 115.2(4) . . ?
C14 C15 C10 120.8(4) . . ?
C7' S2 C1' 89.4(3) . . ?
C13' O3 C16' 118.0(7) . . ?
C14' O4 C17' 116.7(8) . . ?
C7' N2 C6' 116.0(7) . . ?
C2' C1' C6' 120.0 . . ?
C2' C1' S2 129.1(3) . . ?
C6' C1' S2 110.8(3) . . ?
C3' C2' C1' 120.0 . . ?
C2' C3' C4' 120.0 . . ?
C5' C4' C3' 120.0 . . ?
C4' C5' C6' 120.0 . . ?
N2 C6' C5' 129.0(5) . . ?
N2 C6' C1' 110.9(5) . . ?
C5' C6' C1' 120.0 . . ?
N2 C7' C8' 128.9(10) . . ?
N2 C7' S2 112.8(6) . . ?
C8' C7' S2 115.5(9) . . ?
C9' C8' C7' 131.0(13) . . ?
C8' C9' C10' 120.8(12) . . ?
C9A C8A C9A 90.4(8) . 3_567 ?
C8A C9A C8A 89.6(8) . 3_567 ?
C11' C10' C15' 120.0 . . ?
C11' C10' C9' 113.8(7) . . ?
C15' C10' C9' 124.0(7) . . ?
C10' C11' C12' 120.0 . . ?
C13' C12' C11' 120.0 . . ?
O3 C13' C14' 116.6(6) . . ?
O3 C13' C12' 123.4(6) . . ?
C14' C13' C12' 120.0 . . ?
O4 C14' C13' 114.1(6) . . ?
O4 C14' C15' 125.7(6) . . ?
C13' C14' C15' 120.0 . . ?
C14' C15' C10' 120.0 . . ?
C1" S2' C7" 92.4(10) . . ?
C13" O3' C16" 118.5(18) . . ?
C14" O4' C17" 116.6(17) . . ?
C7" N2' C6" 110.2(19) . . ?
C2" C1" C6" 120.0 . . ?
C2" C1" S2' 135.1(14) . . ?
C6" C1" S2' 104.9(14) . . ?
C1" C2" C3" 120.0 . . ?
C4" C3" C2" 120.0 . . ?
C5" C4" C3" 120.0 . . ?
C4" C5" C6" 120.0 . . ?
N2' C6" C5" 121.0(19) . . ?
N2' C6" C1" 119.0(19) . . ?
C5" C6" C1" 120.0 . . ?
N2' C7" C8" 130(2) . . ?
N2' C7" S2' 113.5(14) . . ?
C8" C7" S2' 116.4(17) . . ?
C9" C8" C7" 120(2) . . ?
C8" C9" C10" 133(2) . . ?
C9B C8B C9B 85(5) . 3_667 ?
C8B C9B C8B 95(5) . 3_667 ?
C11" C10" C15" 120.0 . . ?
C11" C10" C9" 118.8(18) . . ?
C15" C10" C9" 121.1(18) . . ?
C10" C11" C12" 120.0 . . ?
C13" C12" C11" 120.0 . . ?
O3' C13" C14" 113.6(18) . . ?
O3' C13" C12" 125.2(18) . . ?
C14" C13" C12" 120.0 . . ?
O4' C14" C15" 117.2(18) . . ?
O4' C14" C13" 121.9(18) . . ?
C15" C14" C13" 120.0 . . ?
C14" C15" C10" 120.0 . . ?
O13 S3 O12 115.0(2) . . ?
O13 S3 O11 112.04(19) . . ?
O12 S3 O11 112.20(18) . . ?
O13 S3 C1T 105.76(19) . . ?
O12 S3 C1T 105.8(2) . . ?
O11 S3 C1T 105.12(19) . . ?
C2T C1T C6T 119.2(4) . . ?
C2T C1T S3 121.3(3) . . ?
C6T C1T S3 119.5(3) . . ?
C3T C2T C1T 120.0(4) . . ?
C2T C3T C4T 121.1(4) . . ?
C5T C4T C3T 118.3(4) . . ?
C5T C4T C7T 121.1(4) . . ?
C3T C4T C7T 120.5(4) . . ?
C4T C5T C6T 121.2(4) . . ?
C5T C6T C1T 120.1(4) . . ?
O21 S4 O23 113.3(2) . . ?
O21 S4 O22 112.1(2) . . ?
O23 S4 O22 113.1(2) . . ?
O21 S4 C8T 104.9(2) . . ?
O23 S4 C8T 105.8(2) . . ?
O22 S4 C8T 106.9(2) . . ?
C9T C8T C13T 119.6(5) . . ?
C9T C8T S4 122.5(4) . . ?
C13T C8T S4 117.8(4) . . ?
C8T C9T C10T 120.3(5) . . ?
C9T C10T C11T 121.4(5) . . ?
C12T C11T C10T 117.7(5) . . ?
C12T C11T C14T 122.3(5) . . ?
C10T C11T C14T 120.0(5) . . ?
C13T C12T C11T 121.0(5) . . ?
C12T C13T C8T 119.9(5) . . ?

loop_
_geom_bond_atom_site_label_1
_geom_bond_atom_site_label_2
_geom_bond_distance
_geom_bond_site_symmetry_2
_geom_bond_publ_flag
S1 C7 1.720(4) . ?
S1 C1 1.724(4) . ?
O1 C13 1.359(5) . ?
O1 C16 1.443(5) . ?
O2 C14 1.372(5) . ?
O2 C17 1.432(5) . ?
N1 C7 1.318(5) . ?
N1 C6 1.391(5) . ?
C1 C2 1.398(6) . ?
C1 C6 1.400(5) . ?
C2 C3 1.379(6) . ?
C3 C4 1.401(6) . ?
C4 C5 1.381(6) . ?
C5 C6 1.389(6) . ?
C7 C8 1.434(5) . ?
C8 C9 1.337(5) . ?
C9 C10 1.450(5) . ?
C10 C11 1.386(5) . ?
C10 C15 1.400(5) . ?
C11 C12 1.388(5) . ?
C12 C13 1.382(5) . ?
C13 C14 1.412(5) . ?
C14 C15 1.372(5) . ?
S2 C7' 1.711(9) . ?
S2 C1' 1.747(5) . ?
O3 C13' 1.368(7) . ?
O3 C16' 1.434(7) . ?
O4 C14' 1.382(8) . ?
O4 C17' 1.434(8) . ?
N2 C7' 1.305(10) . ?
N2 C6' 1.359(6) . ?
C1' C2' 1.3900 . ?
C1' C6' 1.3900 . ?
C2' C3' 1.3900 . ?
C3' C4' 1.3900 . ?
C4' C5' 1.3900 . ?
C5' C6' 1.3900 . ?
C7' C8' 1.387(13) . ?
C8' C9' 1.351(17) . ?
C9' C10' 1.494(13) . ?
C8A C9A 1.559(14) . ?
C8A C9A 1.643(15) 3_567 ?
C9A C8A 1.643(15) 3_567 ?
C10' C11' 1.3900 . ?
C10' C15' 1.3900 . ?
C11' C12' 1.3900 . ?
C12' C13' 1.3900 . ?
C13' C14' 1.3900 . ?
C14' C15' 1.3900 . ?
S2' C1" 1.712(12) . ?
S2' C7" 1.731(19) . ?
O3' C13" 1.362(15) . ?
O3' C16" 1.425(15) . ?
O4' C14" 1.361(15) . ?
O4' C17" 1.439(15) . ?
N2' C7" 1.286(18) . ?
N2' C6" 1.368(16) . ?
C1" C2" 1.3900 . ?
C1" C6" 1.3900 . ?
C2" C3" 1.3900 . ?
C3" C4" 1.3900 . ?
C4" C5" 1.3900 . ?
C5" C6" 1.3900 . ?
C7" C8" 1.447(17) . ?
C8" C9" 1.33(2) . ?
C9" C10" 1.439(15) . ?
C8B C9B 1.53(9) . ?
C8B C9B 1.60(10) 3_667 ?
C9B C8B 1.60(10) 3_667 ?
C10" C11" 1.3900 . ?
C10" C15" 1.3900 . ?
C11" C12" 1.3900 . ?
C12" C13" 1.3900 . ?
C13" C14" 1.3900 . ?
C14" C15" 1.3900 . ?
S3 O13 1.446(3) . ?
S3 O12 1.452(3) . ?
S3 O11 1.478(3) . ?
S3 C1T 1.776(4) . ?
C1T C2T 1.389(6) . ?
C1T C6T 1.398(6) . ?
C2T C3T 1.388(6) . ?
C3T C4T 1.397(6) . ?
C4T C5T 1.385(6) . ?
C4T C7T 1.519(6) . ?
C5T C6T 1.385(6) . ?
S4 O21 1.450(4) . ?
S4 O23 1.451(3) . ?
S4 O22 1.458(4) . ?
S4 C8T 1.773(5) . ?
C8T C9T 1.367(6) . ?
C8T C13T 1.390(6) . ?
C9T C10T 1.380(6) . ?
C10T C11T 1.391(7) . ?
C11T C12T 1.387(7) . ?
C11T C14T 1.513(7) . ?
C12T C13T 1.386(7) . ?

loop_
_geom_hbond_atom_site_label_D
_geom_hbond_atom_site_label_H
_geom_hbond_atom_site_label_A
_geom_hbond_distance_DH
_geom_hbond_distance_HA
_geom_hbond_distance_DA
_geom_hbond_angle_DHA
_geom_hbond_site_symmetry_A
N1 H1 O11 0.86(4) 1.81(4) 2.673(5) 179(5) .
N2 H2 O21 0.88 1.68 2.549(8) 171.2 .
N2' H2' O21 0.88 2.24 3.08(2) 160.8 .
